data_4083653
loop_
_publ_author_name
'Ahmed, Shabana A.'
'Hill, Michael S.'
'Hitchcock, Peter B.'
'Mansell, Stephen M.'
'St John, Oliver'

_publ_section_title
;
 DACH-Bridged (DACH =trans-1,2-Diaminocyclohexane) Bis(iminophosphonamide)
 Derivatives of Groups 3 and 13 and Their Use in the Enantiomorphic
 Polymerization of Methyl Methacrylate
;
_journal_issue 3
_journal_name_full Organometallics
_journal_page_first 538
_journal_paper_doi 10.1021/om060860+
_journal_volume 26
_journal_year 2007
_chemical_compound_source 'synthesis as described'
_chemical_formula_moiety 'C54 H68 Al2 N4 P2, C7 H8'
_chemical_formula_sum 'C61 H76 Al2 N4 P2'
_chemical_formula_weight 981.16
_chemical_name_systematic
;
 ?
;
_space_group_IT_number 15
_symmetry_cell_setting monoclinic
_symmetry_Int_Tables_number 15
_symmetry_space_group_name_Hall '-C 2yc'
_symmetry_space_group_name_H-M 'C 1 2/c 1'
_atom_sites_solution_hydrogens geom
_atom_sites_solution_primary direct
_atom_sites_solution_secondary difmap
_audit_conform_dict_location ftp://ftp.iucr.org/pub/cif_core.dic
_audit_conform_dict_name cif_core.dic
_audit_conform_dict_version 2.3
_audit_creation_date 2005-07-08T15:37:19-00:00
_audit_creation_method 'WinGX routine CIF_UPDATE'
_cell_angle_alpha 90
_cell_angle_beta 109.735(2)
_cell_angle_gamma 90
_cell_formula_units_Z 4
_cell_length_a 19.9804(6)
_cell_length_b 17.5058(6)
_cell_length_c 17.2688(4)
_cell_measurement_reflns_used 13142
_cell_measurement_temperature 173(2)
_cell_measurement_theta_max 26.022
_cell_measurement_theta_min 3.395
_cell_measurement_wavelength 0.71073
_cell_volume 5685.4(3)
_computing_cell_refinement 'HKL Scalepack (Otwinowski & Minor 1997)'
_computing_data_collection 'Collect (Nonius BV, 1997-2000)'
_computing_data_reduction 'HKL Denzo and Scalepack (Otwinowski & Minor 1997)'
_computing_molecular_graphics 'Ortep-3 for Windows (Farrugia, 1997)'
_computing_publication_material 'WinGX publication routines (Farrugia, 1999)'
_computing_structure_refinement 'SHELXL-97 (Sheldrick, 1997)'
_computing_structure_solution 'SHELXS-86 (Sheldrick, 1986)'
_diffrn_ambient_temperature 173(2)
_diffrn_detector 'CCD plate'
_diffrn_detector_area_resol_mean 9
_diffrn_measured_fraction_theta_full 0.993
_diffrn_measured_fraction_theta_max 0.993
_diffrn_measurement_device '95mm CCD camera on \k-goniostat'
_diffrn_measurement_device_type KappaCCD
_diffrn_measurement_method 'CCD rotation images, thick slices'
_diffrn_orient_matrix_type 'by Nonius Collect from scalepack cell'
_diffrn_orient_matrix_UB_11 0.219983E-1
_diffrn_orient_matrix_UB_12 0.7688E-3
_diffrn_orient_matrix_UB_13 -0.441194E-1
_diffrn_orient_matrix_UB_21 -0.484061E-1
_diffrn_orient_matrix_UB_22 -0.1713E-3
_diffrn_orient_matrix_UB_23 -0.428734E-1
_diffrn_orient_matrix_UB_31 -0.4413E-3
_diffrn_orient_matrix_UB_32 0.571185E-1
_diffrn_orient_matrix_UB_33 0.4652E-3
_diffrn_radiation_monochromator graphite
_diffrn_radiation_probe x-ray
_diffrn_radiation_type MoK\a
_diffrn_radiation_wavelength 0.71073
_diffrn_reflns_av_R_equivalents 0.0463
_diffrn_reflns_av_unetI/netI 0.0429
_diffrn_reflns_limit_h_max 24
_diffrn_reflns_limit_h_min -24
_diffrn_reflns_limit_k_max 21
_diffrn_reflns_limit_k_min -17
_diffrn_reflns_limit_l_max 21
_diffrn_reflns_limit_l_min -21
_diffrn_reflns_number 23763
_diffrn_reflns_theta_full 26.03
_diffrn_reflns_theta_max 26.03
_diffrn_reflns_theta_min 3.42
_diffrn_source 'Enraf Nonius FR590'
_exptl_absorpt_coefficient_mu 0.148
_exptl_absorpt_correction_type none
_exptl_crystal_colour colourless
_exptl_crystal_density_diffrn 1.146
_exptl_crystal_density_method 'not measured'
_exptl_crystal_description prism
_exptl_crystal_F_000 2104
_exptl_crystal_size_max 0.4
_exptl_crystal_size_mid 0.4
_exptl_crystal_size_min 0.35
_refine_diff_density_max 0.883
_refine_diff_density_min -0.49
_refine_diff_density_rms 0.076
_refine_ls_extinction_method none
_refine_ls_goodness_of_fit_ref 1.027
_refine_ls_hydrogen_treatment constr
_refine_ls_matrix_type full
_refine_ls_number_parameters 301
_refine_ls_number_reflns 5584
_refine_ls_number_restraints 28
_refine_ls_restrained_S_all 1.029
_refine_ls_R_factor_all 0.1149
_refine_ls_R_factor_gt 0.0846
_refine_ls_shift/su_max 0
_refine_ls_shift/su_mean 0
_refine_ls_structure_factor_coef Fsqd
_refine_ls_weighting_details 'calc w=1/[\s^2^(Fo^2^)+(0.1453P)^2^+16.9002P] where P=(Fo^2^+2Fc^2^)/3'
_refine_ls_weighting_scheme calc
_refine_ls_wR_factor_gt 0.2375
_refine_ls_wR_factor_ref 0.2643
_reflns_number_gt 4073
_reflns_number_total 5584
_reflns_threshold_expression >2sigma(I)
_cod_data_source_file om060860%2Bsi20060920_064345.cif
_cod_data_source_block (12)-jul1205
_cod_original_sg_symbol_H-M 'C 2/c'
_cod_database_code 4083653

loop_
_symmetry_equiv_pos_as_xyz
'x, y, z'
'-x, y, -z+1/2'
'x+1/2, y+1/2, z'
'-x+1/2, y+1/2, -z+1/2'
'-x, -y, -z'
'x, -y, z-1/2'
'-x+1/2, -y+1/2, -z'
'x+1/2, -y+1/2, z-1/2'

loop_
_atom_site_label
_atom_site_type_symbol
_atom_site_fract_x
_atom_site_fract_y
_atom_site_fract_z
_atom_site_U_iso_or_equiv
_atom_site_adp_type
_atom_site_occupancy
_atom_site_symmetry_multiplicity
_atom_site_calc_flag
_atom_site_refinement_flags
_atom_site_disorder_assembly
_atom_site_disorder_group
Al Al 0.17387(7) 0.01172(7) 0.73783(9) 0.0497(4) Uani 1 1 d . . .
P P 0.11890(5) 0.14787(5) 0.71597(6) 0.0356(3) Uani 1 1 d . . .
N1 N 0.08813(17) 0.06653(18) 0.7317(3) 0.0532(9) Uani 1 1 d . . .
N2 N 0.19512(14) 0.11518(17) 0.71673(17) 0.0346(7) Uani 1 1 d . A .
C4 C 0.12082(18) 0.2146(2) 0.7965(2) 0.0385(8) Uani 1 1 d . A .
C5 C 0.0888(2) 0.2856(2) 0.7833(3) 0.0459(9) Uani 1 1 d . . .
H5 H 0.0655 0.3031 0.7287 0.055 Uiso 1 1 calc R A .
C6 C 0.0907(3) 0.3316(3) 0.8498(3) 0.0589(12) Uani 1 1 d . A .
H6 H 0.0689 0.3805 0.84 0.071 Uiso 1 1 calc R . .
C7 C 0.1231(2) 0.3077(3) 0.9280(3) 0.0619(12) Uani 1 1 d . . .
H7 H 0.1241 0.3398 0.9727 0.074 Uiso 1 1 calc R A .
C8 C 0.1547(2) 0.2369(3) 0.9427(3) 0.0640(13) Uani 1 1 d . A .
H8 H 0.1771 0.2199 0.9977 0.077 Uiso 1 1 calc R . .
C9 C 0.1538(2) 0.1904(3) 0.8777(2) 0.0536(11) Uani 1 1 d . . .
H9 H 0.1759 0.1416 0.8883 0.064 Uiso 1 1 calc R A .
C10 C 0.07383(18) 0.1956(2) 0.6203(2) 0.0390(8) Uani 1 1 d . A .
C11 C 0.1000(2) 0.2651(2) 0.6027(2) 0.0468(9) Uani 1 1 d . . .
H11 H 0.1382 0.2896 0.6436 0.056 Uiso 1 1 calc R A .
C12 C 0.0703(3) 0.2986(3) 0.5258(3) 0.0608(12) Uani 1 1 d . A .
H12 H 0.0881 0.346 0.5142 0.073 Uiso 1 1 calc R . .
C13 C 0.0149(2) 0.2626(4) 0.4660(3) 0.0671(14) Uani 1 1 d . . .
H13 H -0.0054 0.2856 0.4134 0.08 Uiso 1 1 calc R A .
C14 C -0.0107(2) 0.1944(3) 0.4821(3) 0.0633(13) Uani 1 1 d . A .
H14 H -0.0486 0.17 0.4407 0.076 Uiso 1 1 calc R . .
C15 C 0.0185(2) 0.1608(3) 0.5588(3) 0.0504(10) Uani 1 1 d . . .
H15 H 0.0004 0.1133 0.5695 0.06 Uiso 1 1 calc R A .
C16 C 0.24692(17) 0.1548(2) 0.6909(2) 0.0338(8) Uani 1 1 d . . .
C17 C 0.30328(19) 0.1936(2) 0.7495(2) 0.0414(9) Uani 1 1 d . A .
C18 C 0.3537(2) 0.2309(3) 0.7240(3) 0.0559(11) Uani 1 1 d . . .
H18 H 0.3916 0.2575 0.7633 0.067 Uiso 1 1 calc R A .
C19 C 0.3500(2) 0.2299(3) 0.6436(3) 0.0613(13) Uani 1 1 d . A .
H19 H 0.3849 0.2556 0.6272 0.074 Uiso 1 1 calc R . .
C20 C 0.2955(2) 0.1914(3) 0.5865(3) 0.0567(11) Uani 1 1 d . . .
H20 H 0.2934 0.191 0.5307 0.068 Uiso 1 1 calc R A .
C21 C 0.24326(19) 0.1531(2) 0.6079(2) 0.0420(9) Uani 1 1 d . A .
C22 C 0.3100(2) 0.1959(3) 0.8387(2) 0.0633(13) Uani 1 1 d . . .
H22A H 0.3584 0.2114 0.8717 0.095 Uiso 1 1 calc R A .
H22B H 0.3002 0.1451 0.8561 0.095 Uiso 1 1 calc R . .
H22C H 0.2759 0.2327 0.8465 0.095 Uiso 1 1 calc R . .
C23 C 0.1849(2) 0.1128(3) 0.5418(2) 0.0567(12) Uani 1 1 d . . .
H23A H 0.1509 0.1506 0.5087 0.085 Uiso 1 1 calc R A .
H23B H 0.1603 0.0775 0.5672 0.085 Uiso 1 1 calc R . .
H23C H 0.2053 0.0842 0.5064 0.085 Uiso 1 1 calc R . .
C24 C 0.1671(3) -0.0625(3) 0.6493(4) 0.0671(13) Uani 1 1 d . A .
H24A H 0.1502 -0.112 0.6635 0.081 Uiso 1 1 calc R . .
H24B H 0.1312 -0.0441 0.5977 0.081 Uiso 1 1 calc R . .
C25 C 0.2380(3) -0.0756(4) 0.6341(5) 0.102(2) Uani 1 1 d . . .
H25A H 0.2309 -0.1131 0.5898 0.153 Uiso 1 1 calc R A .
H25B H 0.2736 -0.0948 0.6845 0.153 Uiso 1 1 calc R . .
H25C H 0.2545 -0.0273 0.6182 0.153 Uiso 1 1 calc R . .
C1 C 0.0378(2) 0.0594(3) 0.7816(3) 0.0381(16) Uiso 0.679(10) 1 d PD . 1
H1 H 0.0434 0.106 0.8168 0.046 Uiso 0.679(10) 1 calc PR . 1
C2 C 0.0517(5) -0.0114(4) 0.8380(5) 0.067(2) Uiso 0.679(10) 1 d PD . 1
H2A H 0.0206 -0.0099 0.8721 0.08 Uiso 0.679(10) 1 calc PR . 1
H2B H 0.1018 -0.0116 0.8752 0.08 Uiso 0.679(10) 1 calc PR . 1
C3 C 0.0363(4) -0.0844(6) 0.7844(5) 0.098(3) Uiso 0.679(10) 1 d PD . 1
H3A H 0.0739 -0.0904 0.7594 0.118 Uiso 0.679(10) 1 calc PR . 1
H3B H 0.0389 -0.1292 0.8203 0.118 Uiso 0.679(10) 1 calc PR . 1
C26 C 0.2349(4) -0.0242(4) 0.8461(4) 0.0897(18) Uiso 0.704(17) 1 d P A 1
H26A H 0.2704 0.0166 0.8693 0.108 Uiso 0.704(17) 1 calc PR A 1
H26B H 0.2047 -0.0265 0.8812 0.108 Uiso 0.704(17) 1 calc PR A 1
C27 C 0.2687(11) -0.0859(12) 0.8569(13) 0.209(9) Uiso 0.704(17) 1 d P A 1
H27A H 0.296 -0.0922 0.9155 0.313 Uiso 0.704(17) 1 calc PR A 1
H27B H 0.3013 -0.0852 0.8253 0.313 Uiso 0.704(17) 1 calc PR A 1
H27C H 0.2353 -0.1285 0.8382 0.313 Uiso 0.704(17) 1 calc PR A 1
C26A C 0.2349(4) -0.0242(4) 0.8461(4) 0.0897(18) Uiso 0.296(17) 1 d P A 2
H26C H 0.2062 -0.066 0.8575 0.108 Uiso 0.296(17) 1 calc PR A 2
H26D H 0.2737 -0.0502 0.8329 0.108 Uiso 0.296(17) 1 calc PR A 2
C27A C 0.2727(13) 0.0067(14) 0.9300(14) 0.099(9) Uiso 0.296(17) 1 d P A 2
H27D H 0.2996 -0.0344 0.9655 0.149 Uiso 0.296(17) 1 calc PR A 2
H27E H 0.2379 0.0274 0.953 0.149 Uiso 0.296(17) 1 calc PR A 2
H27F H 0.3053 0.0472 0.9266 0.149 Uiso 0.296(17) 1 calc PR A 2
C1A C -0.0056(5) 0.0554(5) 0.7920(4) 0.028(3) Uiso 0.321(10) 1 d PD . 2
H1A H 0.0205 0.0991 0.8264 0.033 Uiso 0.321(10) 1 calc PR . 2
C2A C 0.0252(9) -0.0211(7) 0.8321(9) 0.058(4) Uiso 0.321(10) 1 d PD . 2
H2A1 H 0.0759 -0.0236 0.8371 0.07 Uiso 0.321(10) 1 calc PR . 2
H2A2 H 0.0228 -0.0224 0.8885 0.07 Uiso 0.321(10) 1 calc PR . 2
C3A C -0.0123(7) -0.0916(7) 0.7860(6) 0.051(4) Uiso 0.321(10) 1 d PD . 2
H3A1 H 0.0029 -0.1385 0.8195 0.061 Uiso 0.321(10) 1 calc PR . 2
H3A2 H -0.0646 -0.0866 0.7691 0.061 Uiso 0.321(10) 1 calc PR . 2
C1S C 0.5 0.0508(15) 0.75 0.229(10) Uiso 1 2 d S . 2
C2S C 0.4419(14) 0.0295(15) 0.7977(16) 0.170(9) Uiso 0.5 1 d P . 2
C3S C 0.4674(15) 0.0078(15) 0.8837(18) 0.175(9) Uiso 0.5 1 d P . 2
C4S C 0.5322(14) 0.0009(14) 0.9371(15) 0.164(8) Uiso 0.5 1 d P B 2
C5S C 0.5825(11) 0.0257(12) 0.9034(13) 0.139(6) Uiso 0.5 1 d P . 2
C6S C 0.5709(11) 0.0478(11) 0.8248(12) 0.129(6) Uiso 0.5 1 d P . 2
C7S C 0.490(2) 0.057(2) 0.676(2) 0.209(12) Uiso 0.5 1 d P . 2

loop_
_atom_site_aniso_label
_atom_site_aniso_U_11
_atom_site_aniso_U_22
_atom_site_aniso_U_33
_atom_site_aniso_U_23
_atom_site_aniso_U_13
_atom_site_aniso_U_12
Al 0.0475(7) 0.0398(7) 0.0780(9) 0.0066(6) 0.0426(6) 0.0056(5)
P 0.0339(5) 0.0340(5) 0.0463(5) 0.0011(4) 0.0233(4) -0.0033(4)
N1 0.0470(18) 0.0329(18) 0.100(3) 0.0060(17) 0.0515(19) 0.0012(14)
N2 0.0322(14) 0.0403(17) 0.0383(15) -0.0013(13) 0.0211(12) -0.0048(12)
C4 0.0362(18) 0.043(2) 0.043(2) 0.0004(16) 0.0226(15) -0.0033(15)
C5 0.046(2) 0.045(2) 0.049(2) -0.0029(18) 0.0204(17) -0.0014(17)
C6 0.066(3) 0.049(3) 0.068(3) -0.014(2) 0.031(2) 0.001(2)
C7 0.059(3) 0.077(4) 0.055(3) -0.021(2) 0.028(2) -0.011(2)
C8 0.060(3) 0.098(4) 0.040(2) 0.001(2) 0.025(2) 0.004(3)
C9 0.053(2) 0.067(3) 0.049(2) 0.011(2) 0.0264(19) 0.013(2)
C10 0.0365(18) 0.040(2) 0.0447(19) -0.0037(16) 0.0191(15) -0.0042(15)
C11 0.050(2) 0.050(2) 0.045(2) 0.0013(18) 0.0217(17) -0.0056(18)
C12 0.069(3) 0.064(3) 0.060(3) 0.019(2) 0.036(2) 0.006(2)
C13 0.050(2) 0.105(4) 0.046(2) 0.012(3) 0.016(2) 0.010(3)
C14 0.039(2) 0.098(4) 0.050(2) -0.005(3) 0.0122(19) -0.003(2)
C15 0.0356(19) 0.062(3) 0.055(2) -0.004(2) 0.0182(17) -0.0038(18)
C16 0.0299(16) 0.041(2) 0.0349(17) -0.0023(15) 0.0168(13) -0.0058(14)
C17 0.0367(18) 0.053(2) 0.0352(18) -0.0046(16) 0.0127(14) -0.0071(17)
C18 0.042(2) 0.069(3) 0.059(3) -0.012(2) 0.0206(19) -0.020(2)
C19 0.055(2) 0.077(3) 0.063(3) -0.004(2) 0.035(2) -0.025(2)
C20 0.058(2) 0.079(3) 0.045(2) 0.003(2) 0.033(2) -0.008(2)
C21 0.0385(19) 0.057(2) 0.0347(18) -0.0073(17) 0.0180(15) -0.0073(17)
C22 0.043(2) 0.106(4) 0.038(2) -0.016(2) 0.0101(17) -0.016(2)
C23 0.049(2) 0.088(3) 0.038(2) -0.021(2) 0.0209(17) -0.011(2)
C24 0.060(3) 0.046(3) 0.105(4) -0.016(3) 0.041(3) -0.008(2)
C25 0.095(4) 0.096(5) 0.141(6) -0.046(4) 0.074(4) 0.002(4)

loop_
_atom_type_symbol
_atom_type_description
_atom_type_scat_dispersion_real
_atom_type_scat_dispersion_imag
_atom_type_scat_source
C C 0.0033 0.0016 'International Tables Vol C Tables 4.2.6.8 and 6.1.1.4'
H H 0 0 'International Tables Vol C Tables 4.2.6.8 and 6.1.1.4'
Al Al 0.0645 0.0514 'International Tables Vol C Tables 4.2.6.8 and 6.1.1.4'
N N 0.0061 0.0033 'International Tables Vol C Tables 4.2.6.8 and 6.1.1.4'
P P 0.1023 0.0942 'International Tables Vol C Tables 4.2.6.8 and 6.1.1.4'

loop_
_geom_angle_atom_site_label_1
_geom_angle_atom_site_label_2
_geom_angle_atom_site_label_3
_geom_angle
_geom_angle_site_symmetry_1
_geom_angle_site_symmetry_3
N2 Al N1 76.74(13) . .
N2 Al C26 112.1(2) . .
N1 Al C26 117.8(2) . .
N2 Al C24 115.75(19) . .
N1 Al C24 117.1(2) . .
C26 Al C24 112.7(3) . .
N1 P N2 95.60(16) . .
N1 P C10 117.68(19) . .
N2 P C10 110.41(15) . .
N1 P C4 110.61(18) . .
N2 P C4 116.48(16) . .
C10 P C4 106.30(17) . .
C1 N1 P 121.8(3) . .
C1A N1 P 119.5(4) 2_556 .
C1 N1 Al 131.7(3) . .
C1A N1 Al 141.7(4) 2_556 .
P N1 Al 93.81(14) . .
C16 N2 P 126.9(3) . .
C16 N2 Al 137.9(2) . .
P N2 Al 93.84(13) . .
C5 C4 C9 118.3(4) . .
C5 C4 P 124.5(3) . .
C9 C4 P 117.2(3) . .
C4 C5 C6 120.1(4) . .
C4 C5 H5 119.9 . .
C6 C5 H5 119.9 . .
C7 C6 C5 121.0(5) . .
C7 C6 H6 119.5 . .
C5 C6 H6 119.5 . .
C6 C7 C8 119.9(4) . .
C6 C7 H7 120.1 . .
C8 C7 H7 120.1 . .
C7 C8 C9 120.1(4) . .
C7 C8 H8 119.9 . .
C9 C8 H8 119.9 . .
C8 C9 C4 120.5(4) . .
C8 C9 H9 119.7 . .
C4 C9 H9 119.7 . .
C15 C10 C11 118.4(4) . .
C15 C10 P 121.4(3) . .
C11 C10 P 119.8(3) . .
C12 C11 C10 120.4(4) . .
C12 C11 H11 119.8 . .
C10 C11 H11 119.8 . .
C13 C12 C11 119.8(5) . .
C13 C12 H12 120.1 . .
C11 C12 H12 120.1 . .
C14 C13 C12 120.5(4) . .
C14 C13 H13 119.8 . .
C12 C13 H13 119.8 . .
C13 C14 C15 120.0(4) . .
C13 C14 H14 120 . .
C15 C14 H14 120 . .
C14 C15 C10 120.9(4) . .
C14 C15 H15 119.5 . .
C10 C15 H15 119.5 . .
C17 C16 C21 119.6(3) . .
C17 C16 N2 119.7(3) . .
C21 C16 N2 120.7(3) . .
C18 C17 C16 119.2(3) . .
C18 C17 C22 119.3(3) . .
C16 C17 C22 121.5(3) . .
C19 C18 C17 121.3(4) . .
C19 C18 H18 119.4 . .
C17 C18 H18 119.4 . .
C18 C19 C20 119.7(4) . .
C18 C19 H19 120.2 . .
C20 C19 H19 120.2 . .
C19 C20 C21 121.9(4) . .
C19 C20 H20 119 . .
C21 C20 H20 119 . .
C20 C21 C16 118.3(3) . .
C20 C21 C23 118.9(3) . .
C16 C21 C23 122.8(3) . .
C17 C22 H22A 109.5 . .
C17 C22 H22B 109.5 . .
H22A C22 H22B 109.5 . .
C17 C22 H22C 109.5 . .
H22A C22 H22C 109.5 . .
H22B C22 H22C 109.5 . .
C21 C23 H23A 109.5 . .
C21 C23 H23B 109.5 . .
H23A C23 H23B 109.5 . .
C21 C23 H23C 109.5 . .
H23A C23 H23C 109.5 . .
H23B C23 H23C 109.5 . .
C25 C24 Al 113.7(4) . .
C25 C24 H24A 108.8 . .
Al C24 H24A 108.8 . .
C25 C24 H24B 108.8 . .
Al C24 H24B 108.8 . .
H24A C24 H24B 107.7 . .
C24 C25 H25A 109.5 . .
C24 C25 H25B 109.5 . .
H25A C25 H25B 109.5 . .
C24 C25 H25C 109.5 . .
H25A C25 H25C 109.5 . .
H25B C25 H25C 109.5 . .
N1 C1 C1 105.9(5) . 2_556
N1 C1 C2 114.0(5) . .
C1 C1 C2 111.9(5) 2_556 .
N1 C1 H1 108.3 . .
C1 C1 H1 108.3 2_556 .
C2 C1 H1 108.3 . .
C1 C2 C3 109.2(7) . .
C1 C2 H2A 109.8 . .
C3 C2 H2A 109.8 . .
C1 C2 H2B 109.8 . .
C3 C2 H2B 109.8 . .
H2A C2 H2B 108.3 . .
C3 C3 C2 114.1(6) 2_556 .
C3 C3 H3A 108.7 2_556 .
C2 C3 H3A 108.7 . .
C3 C3 H3B 108.7 2_556 .
C2 C3 H3B 108.7 . .
H3A C3 H3B 107.6 . .
C27 C26 Al 123.2(11) . .
C27 C26 H26A 106.5 . .
Al C26 H26A 106.5 . .
C27 C26 H26B 106.5 . .
Al C26 H26B 106.5 . .
H26A C26 H26B 106.5 . .
C26 C27 H27A 109.5 . .
C26 C27 H27B 109.5 . .
H27A C27 H27B 109.5 . .
C26 C27 H27C 109.5 . .
H27A C27 H27C 109.5 . .
H27B C27 H27C 109.5 . .
H27D C27A H27E 109.5 . .
H27D C27A H27F 109.5 . .
H27E C27A H27F 109.5 . .
C2A C1A C1A 105.2(8) . 2_556
C2A C1A N1 116.7(9) . 2_556
C1A C1A N1 103.2(8) 2_556 2_556
C2A C1A H1A 110.4 . .
C1A C1A H1A 110.4 2_556 .
N1 C1A H1A 110.4 2_556 .
C3A C2A C1A 114.8(11) . .
C3A C2A H2A1 108.6 . .
C1A C2A H2A1 108.6 . .
C3A C2A H2A2 108.6 . .
C1A C2A H2A2 108.6 . .
H2A1 C2A H2A2 107.5 . .
C3A C3A C2A 101.3(10) 2_556 .
C3A C3A H3A1 111.5 2_556 .
C2A C3A H3A1 111.5 . .
C3A C3A H3A2 111.5 2_556 .
C2A C3A H3A2 111.5 . .
H3A1 C3A H3A2 109.3 . .
C7S C1S C6S 130.2(17) . .
C7S C1S C2S 129.4(18) . .
C6S C1S C2S 99.8(11) . .
C3S C2S C1S 120(2) . .
C4S C3S C2S 132(3) . .
C3S C4S C5S 111(2) . .
C6S C5S C4S 127(2) . .
C5S C6S C1S 129.7(18) . .

loop_
_geom_bond_atom_site_label_1
_geom_bond_atom_site_label_2
_geom_bond_distance
_geom_bond_site_symmetry_2
Al N2 1.923(3) .
Al N1 1.935(3) .
Al C26 1.960(7) .
Al C24 1.976(5) .
P N1 1.610(3) .
P N2 1.623(3) .
P C10 1.799(4) .
P C4 1.806(4) .
N1 C1 1.535(6) .
N1 C1A 1.572(10) 2_556
N2 C16 1.436(4) .
C4 C5 1.381(6) .
C4 C9 1.399(5) .
C5 C6 1.393(6) .
C5 H5 0.95 .
C6 C7 1.352(7) .
C6 H6 0.95 .
C7 C8 1.375(8) .
C7 H7 0.95 .
C8 C9 1.382(7) .
C8 H8 0.95 .
C9 H9 0.95 .
C10 C15 1.389(5) .
C10 C11 1.397(5) .
C11 C12 1.388(6) .
C11 H11 0.95 .
C12 C13 1.384(7) .
C12 H12 0.95 .
C13 C14 1.364(8) .
C13 H13 0.95 .
C14 C15 1.385(6) .
C14 H14 0.95 .
C15 H15 0.95 .
C16 C17 1.409(5) .
C16 C21 1.410(5) .
C17 C18 1.391(5) .
C17 C22 1.501(5) .
C18 C19 1.365(6) .
C18 H18 0.95 .
C19 C20 1.373(6) .
C19 H19 0.95 .
C20 C21 1.392(5) .
C20 H20 0.95 .
C21 C23 1.504(5) .
C22 H22A 0.98 .
C22 H22B 0.98 .
C22 H22C 0.98 .
C23 H23A 0.98 .
C23 H23B 0.98 .
C23 H23C 0.98 .
C24 C25 1.543(7) .
C24 H24A 0.99 .
C24 H24B 0.99 .
C25 H25A 0.98 .
C25 H25B 0.98 .
C25 H25C 0.98 .
C1 C1 1.536(8) 2_556
C1 C2 1.542(8) .
C1 H1 1 .
C2 C3 1.547(10) .
C2 H2A 0.99 .
C2 H2B 0.99 .
C3 C3 1.533(12) 2_556
C3 H3A 0.99 .
C3 H3B 0.99 .
C26 C27 1.25(2) .
C26 H26A 0.99 .
C26 H26B 0.99 .
C27 H27A 0.98 .
C27 H27B 0.98 .
C27 H27C 0.98 .
C27A H27D 0.98 .
C27A H27E 0.98 .
C27A H27F 0.98 .
C1A C2A 1.538(12) .
C1A C1A 1.539(12) 2_556
C1A N1 1.572(10) 2_556
C1A H1A 1 .
C2A C3A 1.522(13) .
C2A H2A1 0.99 .
C2A H2A2 0.99 .
C3A C3A 1.485(14) 2_556
C3A H3A1 0.99 .
C3A H3A2 0.99 .
C1S C7S 1.22(3) .
C1S C6S 1.56(2) .
C1S C2S 1.68(3) .
C2S C3S 1.45(3) .
C3S C4S 1.32(3) .
C4S C5S 1.39(3) .
C5S C6S 1.35(2) .
